data_7208175
loop_
_publ_author_name
'Song, Li-Sha'
'Wang, Hong-Mei'
'Niu, Yun-Yin'
'Hou, Hong-Wei'
'Zhu, Yu'

_publ_section_title
;
 The anion exchange reaction of bis(isoquinoline) ionic liquids:
 self-assembly, crystal structures and thermal properties of ten novel d10
 metal (Cu, Ag) halide/thiocyanate supramolecular polymers
;
_journal_issue 15
_journal_name_full CrystEngComm
_journal_page_first 4927
_journal_paper_doi 10.1039/c2ce25103e
_journal_volume 14
_journal_year 2012
_chemical_formula_moiety '0.5(C8 Cu4 N8 S8), C21 H20 N2'
_chemical_formula_sum 'C25 H20 Cu2 N6 S4'
_chemical_formula_weight 659.79
_chemical_name_systematic
;
?
;
_space_group_crystal_system monoclinic
_space_group_IT_number 15
_space_group_name_Hall '-C 2yc'
_space_group_name_H-M_alt 'C 1 2/c 1'
_symmetry_space_group_name_Hall '-C 2yc'
_symmetry_space_group_name_H-M 'C 1 2/c 1'
_atom_sites_solution_hydrogens geom
_atom_sites_solution_primary direct
_atom_sites_solution_secondary difmap
_audit_creation_date 2012-03-08
_audit_creation_method
;
Olex2 1.1
(compiled 2011.11.01 svn.r2039, GUI svn.r3906)
;
_cell_angle_alpha 90.00
_cell_angle_beta 111.773(11)
_cell_angle_gamma 90.00
_cell_formula_units_Z 4
_cell_length_a 19.580(2)
_cell_length_b 7.2751(5)
_cell_length_c 19.7325(17)
_cell_measurement_reflns_used 2885
_cell_measurement_temperature 291(2)
_cell_measurement_theta_max 66.9663
_cell_measurement_theta_min 4.8226
_cell_volume 2610.3(4)
_computing_cell_refinement
;
CrysAlisPro, Agilent Technologies,
Version 1.171.34.49 (release 20-01-2011 CrysAlis171 .NET)
(compiled Jan 20 2011,15:58:25)
;
_computing_data_collection
;
CrysAlisPro, Agilent Technologies,
Version 1.171.34.49 (release 20-01-2011 CrysAlis171 .NET)
(compiled Jan 20 2011,15:58:25)
;
_computing_data_reduction
;
CrysAlisPro, Agilent Technologies,
Version 1.171.34.49 (release 20-01-2011 CrysAlis171 .NET)
(compiled Jan 20 2011,15:58:25)
;
_computing_molecular_graphics
;
O. V. Dolomanov, L. J. Bourhis, R. J. Gildea, J. A. K. Howard and H. Puschmann,
OLEX2: a complete structure solution, refinement and analysis program.
J. Appl. Cryst. (2009). 42, 339-341.
;
_computing_publication_material
;
O. V. Dolomanov, L. J. Bourhis, R. J. Gildea, J. A. K. Howard and H. Puschmann,
OLEX2: a complete structure solution, refinement and analysis program.
J. Appl. Cryst. (2009). 42, 339-341.
;
_computing_structure_refinement
;
SHELXL, G.M. Sheldrick, Acta Cryst.
2008). A64, 112-122
;
_computing_structure_solution 'SHELXS-97 (Sheldrick, 1990)'
_diffrn_ambient_temperature 291.15
_diffrn_detector_area_resol_mean 16.2312
_diffrn_measured_fraction_theta_full 1.000
_diffrn_measured_fraction_theta_max 1.000
_diffrn_measurement_details
;
1 omega -87.00 -53.00 1.0000 16.0000
omega____ theta____ kappa____ phi______ frames
- -42.5000 125.0000 30.0000 34

2 omega -65.00 27.00 1.0000 16.0000
omega____ theta____ kappa____ phi______ frames
- -42.5000 37.0000 -150.0000 92

3 omega -74.00 2.00 1.0000 16.0000
omega____ theta____ kappa____ phi______ frames
- -42.5000 125.0000 -60.0000 76

4 omega -114.00 -18.00 1.0000 16.0000
omega____ theta____ kappa____ phi______ frames
- -42.5000 -37.0000 30.0000 96

5 omega -13.00 28.00 1.0000 16.0000
omega____ theta____ kappa____ phi______ frames
- 55.8625 -37.0000 -90.0000 41

6 omega -11.00 20.00 1.0000 16.0000
omega____ theta____ kappa____ phi______ frames
- 55.8625 -37.0000 -120.0000 31

7 omega -9.00 18.00 1.0000 16.0000
omega____ theta____ kappa____ phi______ frames
- 55.8625 -37.0000 0.0000 27

8 omega 39.00 83.00 1.0000 16.0000
omega____ theta____ kappa____ phi______ frames
- 55.8625 -77.0000 150.0000 44

9 omega -12.00 20.00 1.0000 16.0000
omega____ theta____ kappa____ phi______ frames
- 55.8625 -37.0000 -150.0000 32

10 omega 31.00 57.00 1.0000 16.0000
omega____ theta____ kappa____ phi______ frames
- 55.8625 -107.0000 -48.0000 26

11 omega 87.00 134.00 1.0000 36.0000
omega____ theta____ kappa____ phi______ frames
- 111.7251 -50.0000 -150.0000 47

12 omega 73.00 98.00 1.0000 36.0000
omega____ theta____ kappa____ phi______ frames
- 111.7251 -107.0000 129.0000 25

13 omega 84.00 136.00 1.0000 36.0000
omega____ theta____ kappa____ phi______ frames
- 111.7251 -25.0000 -120.0000 52

14 omega 87.00 116.00 1.0000 36.0000
omega____ theta____ kappa____ phi______ frames
- 111.7251 -50.0000 -120.0000 29

15 omega 41.00 113.00 1.0000 36.0000
omega____ theta____ kappa____ phi______ frames
- 111.7251 -106.0000 -164.0000 72

16 omega 87.00 122.00 1.0000 36.0000
omega____ theta____ kappa____ phi______ frames
- 111.7251 -50.0000 90.0000 35

17 omega 88.00 117.00 1.0000 36.0000
omega____ theta____ kappa____ phi______ frames
- 111.7251 -50.0000 30.0000 29

18 omega 131.00 174.00 1.0000 36.0000
omega____ theta____ kappa____ phi______ frames
- 111.7251 111.0000 0.0000 43

19 omega 101.00 168.00 1.0000 36.0000
omega____ theta____ kappa____ phi______ frames
- 111.7251 111.0000 -120.0000 67

20 omega 96.00 126.00 1.0000 36.0000
omega____ theta____ kappa____ phi______ frames
- 111.7251 50.0000 -180.0000 30

21 omega 92.00 133.00 1.0000 36.0000
omega____ theta____ kappa____ phi______ frames
- 111.7251 -50.0000 -90.0000 41

22 omega 88.00 120.00 1.0000 36.0000
omega____ theta____ kappa____ phi______ frames
- 111.7251 -50.0000 -30.0000 32

23 omega 94.00 177.00 1.0000 36.0000
omega____ theta____ kappa____ phi______ frames
- 111.7251 50.0000 -60.0000 83

24 omega 83.00 178.00 1.0000 36.0000
omega____ theta____ kappa____ phi______ frames
- 111.7251 25.0000 -120.0000 95

25 omega 87.00 112.00 1.0000 36.0000
omega____ theta____ kappa____ phi______ frames
- 111.7251 -50.0000 -180.0000 25

26 omega 118.00 177.00 1.0000 36.0000
omega____ theta____ kappa____ phi______ frames
- 111.7251 111.0000 -180.0000 59

27 omega 41.00 110.00 1.0000 36.0000
omega____ theta____ kappa____ phi______ frames
- 111.7251 -97.0000 1.0000 69

28 omega 117.00 178.00 1.0000 36.0000
omega____ theta____ kappa____ phi______ frames
- 111.7251 111.0000 30.0000 61

29 omega 55.00 94.00 1.0000 36.0000
omega____ theta____ kappa____ phi______ frames
- 111.7251 -113.0000 -40.0000 39

30 omega -113.00 -21.00 1.0000 16.0000
omega____ theta____ kappa____ phi______ frames
- -42.5000 -50.0000 150.0000 92

31 omega -113.00 -21.00 1.0000 16.0000
omega____ theta____ kappa____ phi______ frames
- -42.5000 -50.0000 -30.0000 92

32 omega -113.00 -21.00 1.0000 16.0000
omega____ theta____ kappa____ phi______ frames
- -42.5000 -50.0000 -120.0000 92
;
_diffrn_measurement_device_type 'Xcalibur, Eos, Gemini'
_diffrn_measurement_method '\w scans'
_diffrn_orient_matrix_UB_11 0.0362527000
_diffrn_orient_matrix_UB_12 0.0489413000
_diffrn_orient_matrix_UB_13 0.0815893000
_diffrn_orient_matrix_UB_21 0.0757430000
_diffrn_orient_matrix_UB_22 -0.0520038000
_diffrn_orient_matrix_UB_23 -0.0012946000
_diffrn_orient_matrix_UB_31 0.0108351000
_diffrn_orient_matrix_UB_32 0.1995319000
_diffrn_orient_matrix_UB_33 -0.0202611000
_diffrn_radiation_monochromator graphite
_diffrn_radiation_type 'Cu K\a'
_diffrn_radiation_wavelength 1.5418
_diffrn_reflns_av_R_equivalents 0.0347
_diffrn_reflns_av_unetI/netI 0.0296
_diffrn_reflns_limit_h_max 23
_diffrn_reflns_limit_h_min -21
_diffrn_reflns_limit_k_max 8
_diffrn_reflns_limit_k_min -7
_diffrn_reflns_limit_l_max 23
_diffrn_reflns_limit_l_min -23
_diffrn_reflns_number 9076
_diffrn_reflns_theta_full 67.08
_diffrn_reflns_theta_max 67.08
_diffrn_reflns_theta_min 4.83
_diffrn_source 'Enhance (Cu) X-ray Source'
_diffrn_source_current n/a
_diffrn_source_voltage n/a
_exptl_absorpt_coefficient_mu 5.228
_exptl_absorpt_correction_T_max 1.00000
_exptl_absorpt_correction_T_min 0.59695
_exptl_absorpt_correction_type multi-scan
_exptl_absorpt_process_details
;
CrysAlisPro, Agilent Technologies,
Version 1.171.34.49 (release 20-01-2011 CrysAlis171 .NET)
(compiled Jan 20 2011,15:58:25)
Empirical absorption correction using spherical harmonics,
implemented in SCALE3 ABSPACK scaling algorithm.
;
_exptl_crystal_colour crimson
_exptl_crystal_density_diffrn 1.679
_exptl_crystal_density_method 'not measured'
_exptl_crystal_description block
_exptl_crystal_F_000 1336
_exptl_crystal_size_max 0.20
_exptl_crystal_size_mid 0.18
_exptl_crystal_size_min 0.18
_refine_diff_density_max 0.795
_refine_diff_density_min -0.580
_refine_diff_density_rms 0.058
_refine_ls_extinction_method none
_refine_ls_goodness_of_fit_ref 1.036
_refine_ls_hydrogen_treatment constr
_refine_ls_matrix_type full
_refine_ls_number_parameters 168
_refine_ls_number_reflns 2344
_refine_ls_number_restraints 0
_refine_ls_restrained_S_all 1.036
_refine_ls_R_factor_all 0.0533
_refine_ls_R_factor_gt 0.0420
_refine_ls_shift/su_max 0.000
_refine_ls_shift/su_mean 0.000
_refine_ls_structure_factor_coef Fsqd
_refine_ls_weighting_details 'calc w=1/[\s^2^(Fo^2^)+(0.0484P)^2^+3.7153P] where P=(Fo^2^+2Fc^2^)/3'
_refine_ls_weighting_scheme calc
_refine_ls_wR_factor_gt 0.1027
_refine_ls_wR_factor_ref 0.1099
_reflns_number_gt 1893
_reflns_number_total 2344
_reflns_threshold_expression >2sigma(I)
_cod_data_source_file c2ce25103e.txt
_cod_data_source_block 9
_cod_database_code 7208175
_chemical_oxdiff_formula 'C11 H10 S O2'
_reflns_odcompleteness_completeness 99.88
_reflns_odcompleteness_iscentric 1
_reflns_odcompleteness_theta 66.97

loop_
_space_group_symop_id
_space_group_symop_operation_xyz
1 'x, y, z'
2 '-x, y, -z+1/2'
3 'x+1/2, y+1/2, z'
4 '-x+1/2, y+1/2, -z+1/2'
5 '-x, -y, -z'
6 'x, -y, z-1/2'
7 '-x+1/2, -y+1/2, -z'
8 'x+1/2, -y+1/2, z-1/2'

loop_
_atom_site_label
_atom_site_type_symbol
_atom_site_fract_x
_atom_site_fract_y
_atom_site_fract_z
_atom_site_U_iso_or_equiv
_atom_site_adp_type
_atom_site_occupancy
_atom_site_symmetry_multiplicity
_atom_site_calc_flag
_atom_site_refinement_flags
Cu1 Cu 0.24914(3) 0.20684(9) 0.36563(3) 0.0675(2) Uani 1 1 d .
S1 S 0.17899(6) 0.46604(14) 0.38908(5) 0.0600(3) Uani 1 1 d .
S2 S 0.14972(5) -0.00668(14) 0.29051(5) 0.0592(3) Uani 1 1 d .
N1 N 0.44884(16) 0.9022(4) 0.34889(14) 0.0461(6) Uani 1 1 d .
N2 N 0.20513(18) 0.3949(4) 0.53604(16) 0.0583(8) Uani 1 1 d .
N3 N 0.20239(17) -0.1927(5) 0.19613(16) 0.0601(8) Uani 1 1 d .
C1 C 0.3750(2) 0.8653(5) 0.32932(19) 0.0571(9) Uani 1 1 d .
H1 H 0.3423 0.8971 0.2830 0.069 Uiso 1 1 calc R
C2 C 0.3500(2) 0.7835(5) 0.3767(2) 0.0587(9) Uani 1 1 d .
H2 H 0.3001 0.7584 0.3631 0.070 Uiso 1 1 calc R
C3 C 0.39977(18) 0.7359(4) 0.44721(17) 0.0464(7) Uani 1 1 d .
C4 C 0.47473(18) 0.7723(4) 0.46585(18) 0.0451(7) Uani 1 1 d .
C5 C 0.49727(19) 0.8582(4) 0.41349(17) 0.0472(7) Uani 1 1 d .
H5 H 0.5468 0.8839 0.4248 0.057 Uiso 1 1 calc R
C6 C 0.5263(2) 0.7253(4) 0.53530(19) 0.0528(8) Uani 1 1 d .
H6 H 0.5761 0.7491 0.5474 0.063 Uiso 1 1 calc R
C7 C 0.5021(2) 0.6452(5) 0.58390(19) 0.0562(9) Uani 1 1 d .
H7 H 0.5359 0.6128 0.6296 0.067 Uiso 1 1 calc R
C8 C 0.4272(2) 0.6097(5) 0.5672(2) 0.0641(10) Uani 1 1 d .
H8 H 0.4122 0.5559 0.6021 0.077 Uiso 1 1 calc R
C9 C 0.3761(2) 0.6532(6) 0.5002(2) 0.0634(10) Uani 1 1 d .
H9 H 0.3265 0.6291 0.4894 0.076 Uiso 1 1 calc R
C10 C 0.4730(2) 1.0016(5) 0.29622(19) 0.0536(8) Uani 1 1 d .
H10A H 0.5123 1.0857 0.3229 0.064 Uiso 1 1 calc R
H10B H 0.4323 1.0743 0.2642 0.064 Uiso 1 1 calc R
C11 C 0.5000 0.8761(6) 0.2500 0.0458(10) Uani 1 2 d S
H11A H 0.5396 0.7984 0.2808 0.055 Uiso 0.50 1 calc PR
H11B H 0.4604 0.7984 0.2192 0.055 Uiso 0.50 1 calc PR
C12 C 0.19445(18) 0.4226(5) 0.47574(18) 0.0475(8) Uani 1 1 d .
C13 C 0.18129(18) -0.1150(5) 0.23499(18) 0.0483(8) Uani 1 1 d .

loop_
_atom_site_aniso_label
_atom_site_aniso_U_11
_atom_site_aniso_U_22
_atom_site_aniso_U_33
_atom_site_aniso_U_23
_atom_site_aniso_U_13
_atom_site_aniso_U_12
Cu1 0.0790(4) 0.0831(4) 0.0482(3) 0.0131(3) 0.0326(3) 0.0071(3)
S1 0.0689(6) 0.0688(6) 0.0378(4) 0.0061(4) 0.0147(4) 0.0147(5)
S2 0.0655(6) 0.0665(6) 0.0578(5) -0.0069(4) 0.0370(5) -0.0020(4)
N1 0.0591(17) 0.0422(14) 0.0404(14) -0.0076(11) 0.0223(13) 0.0025(12)
N2 0.068(2) 0.066(2) 0.0424(16) 0.0074(14) 0.0225(14) 0.0185(16)
N3 0.0574(18) 0.079(2) 0.0493(16) -0.0075(15) 0.0259(14) 0.0028(16)
C1 0.056(2) 0.065(2) 0.0456(18) -0.0065(16) 0.0130(16) 0.0087(17)
C2 0.0477(19) 0.069(2) 0.057(2) -0.0099(18) 0.0178(16) 0.0006(17)
C3 0.0517(19) 0.0425(17) 0.0470(17) -0.0094(14) 0.0206(15) 0.0062(14)
C4 0.0512(18) 0.0360(15) 0.0495(17) -0.0108(13) 0.0202(14) 0.0035(13)
C5 0.0524(19) 0.0414(16) 0.0461(17) -0.0068(14) 0.0162(15) 0.0033(14)
C6 0.064(2) 0.0428(17) 0.0494(18) -0.0067(15) 0.0181(16) 0.0016(15)
C7 0.078(3) 0.0459(18) 0.0453(18) -0.0040(15) 0.0241(18) 0.0077(18)
C8 0.094(3) 0.056(2) 0.057(2) -0.0006(17) 0.046(2) 0.003(2)
C9 0.065(2) 0.064(2) 0.074(3) -0.008(2) 0.040(2) 0.0003(19)
C10 0.074(2) 0.0430(18) 0.0465(17) 0.0011(14) 0.0260(17) 0.0072(16)
C11 0.058(3) 0.043(2) 0.038(2) 0.000 0.019(2) 0.000
C12 0.0485(19) 0.0457(18) 0.0464(19) -0.0014(14) 0.0152(14) 0.0070(14)
C13 0.0448(18) 0.058(2) 0.0421(16) 0.0049(15) 0.0162(14) -0.0016(15)

loop_
_atom_type_symbol
_atom_type_description
_atom_type_scat_dispersion_real
_atom_type_scat_dispersion_imag
_atom_type_scat_source
C C 0.0181 0.0091 'International Tables Vol C Tables 4.2.6.8 and 6.1.1.4'
H H 0.0000 0.0000 'International Tables Vol C Tables 4.2.6.8 and 6.1.1.4'
N N 0.0311 0.0180 'International Tables Vol C Tables 4.2.6.8 and 6.1.1.4'
S S 0.3331 0.5567 'International Tables Vol C Tables 4.2.6.8 and 6.1.1.4'
Cu Cu -1.9646 0.5888 'International Tables Vol C Tables 4.2.6.8 and 6.1.1.4'

loop_
_geom_angle_atom_site_label_1
_geom_angle_atom_site_label_2
_geom_angle_atom_site_label_3
_geom_angle
_geom_angle_site_symmetry_1
_geom_angle_site_symmetry_3
S1 Cu1 S2 102.71(4) . .
N2 Cu1 S1 100.63(9) 7_556 .
N2 Cu1 S2 108.78(11) 7_556 .
N3 Cu1 S1 105.34(11) 4 .
N3 Cu1 S2 108.40(10) 4 .
N3 Cu1 N2 127.88(14) 4 7_556
C12 S1 Cu1 98.43(12) . .
C13 S2 Cu1 106.85(13) . .
C1 N1 C10 118.3(3) . .
C5 N1 C1 121.9(3) . .
C5 N1 C10 119.7(3) . .
C12 N2 Cu1 159.4(3) . 7_556
C13 N3 Cu1 170.4(3) . 4_545
N1 C1 H1 119.8 . .
C2 C1 N1 120.5(3) . .
C2 C1 H1 119.8 . .
C1 C2 H2 120.1 . .
C1 C2 C3 119.8(3) . .
C3 C2 H2 120.1 . .
C2 C3 C9 122.2(3) . .
C4 C3 C2 119.0(3) . .
C4 C3 C9 118.8(3) . .
C3 C4 C5 118.3(3) . .
C3 C4 C6 120.8(3) . .
C6 C4 C5 120.9(3) . .
N1 C5 C4 120.6(3) . .
N1 C5 H5 119.7 . .
C4 C5 H5 119.7 . .
C4 C6 H6 120.6 . .
C7 C6 C4 118.8(4) . .
C7 C6 H6 120.6 . .
C6 C7 H7 119.2 . .
C6 C7 C8 121.6(4) . .
C8 C7 H7 119.2 . .
C7 C8 H8 119.6 . .
C9 C8 C7 120.8(4) . .
C9 C8 H8 119.6 . .
C3 C9 H9 120.4 . .
C8 C9 C3 119.1(4) . .
C8 C9 H9 120.4 . .
N1 C10 H10A 108.8 . .
N1 C10 H10B 108.8 . .
N1 C10 C11 113.6(3) . .
H10A C10 H10B 107.7 . .
C11 C10 H10A 108.8 . .
C11 C10 H10B 108.8 . .
C10 C11 C10 106.0(4) 2_655 .
C10 C11 H11A 110.5 2_655 .
C10 C11 H11A 110.5 . .
C10 C11 H11B 110.5 2_655 .
C10 C11 H11B 110.5 . .
H11A C11 H11B 108.7 . .
N2 C12 S1 179.1(3) . .
N3 C13 S2 178.8(3) . .

loop_
_geom_bond_atom_site_label_1
_geom_bond_atom_site_label_2
_geom_bond_distance
_geom_bond_site_symmetry_2
Cu1 S1 2.4755(12) .
Cu1 S2 2.5018(12) .
Cu1 N2 1.956(3) 7_556
Cu1 N3 1.944(3) 4
S1 C12 1.653(3) .
S2 C13 1.645(4) .
N1 C1 1.377(5) .
N1 C5 1.315(4) .
N1 C10 1.481(4) .
N2 Cu1 1.956(3) 7_556
N2 C12 1.147(4) .
N3 Cu1 1.944(3) 4_545
N3 C13 1.146(4) .
C1 H1 0.9300 .
C1 C2 1.344(5) .
C2 H2 0.9300 .
C2 C3 1.414(5) .
C3 C4 1.400(5) .
C3 C9 1.425(5) .
C4 C5 1.411(5) .
C4 C6 1.410(5) .
C5 H5 0.9300 .
C6 H6 0.9300 .
C6 C7 1.349(5) .
C7 H7 0.9300 .
C7 C8 1.402(6) .
C8 H8 0.9300 .
C8 C9 1.366(6) .
C9 H9 0.9300 .
C10 H10A 0.9700 .
C10 H10B 0.9700 .
C10 C11 1.517(4) .
C11 C10 1.517(4) 2_655
C11 H11A 0.9700 .
C11 H11B 0.9700 .

loop_
_geom_torsion_atom_site_label_1
_geom_torsion_atom_site_label_2
_geom_torsion_atom_site_label_3
_geom_torsion_atom_site_label_4
_geom_torsion
_geom_torsion_site_symmetry_1
_geom_torsion_site_symmetry_4
Cu1 S1 C12 N2 149(21) . .
Cu1 S2 C13 N3 161(18) . .
Cu1 N2 C12 S1 -133(21) 7_556 .
Cu1 N3 C13 S2 -176(100) 4_545 .
S1 Cu1 S2 C13 148.64(13) . .
S2 Cu1 S1 C12 105.99(13) . .
N1 C1 C2 C3 0.3(6) . .
N1 C10 C11 C10 -176.2(4) . 2_655
N2 Cu1 S1 C12 -6.23(16) 7_556 .
N2 Cu1 S2 C13 -105.31(16) 7_556 .
N3 Cu1 S1 C12 -140.60(16) 4 .
N3 Cu1 S2 C13 37.50(17) 4 .
C1 N1 C5 C4 -0.7(5) . .
C1 N1 C10 C11 -96.2(3) . .
C1 C2 C3 C4 -1.1(5) . .
C1 C2 C3 C9 178.4(3) . .
C2 C3 C4 C5 1.0(4) . .
C2 C3 C4 C6 -179.3(3) . .
C2 C3 C9 C8 179.6(4) . .
C3 C4 C5 N1 -0.1(4) . .
C3 C4 C6 C7 -0.4(5) . .
C4 C3 C9 C8 -0.9(5) . .
C4 C6 C7 C8 -0.6(5) . .
C5 N1 C1 C2 0.6(5) . .
C5 N1 C10 C11 86.4(3) . .
C5 C4 C6 C7 179.3(3) . .
C6 C4 C5 N1 -179.8(3) . .
C6 C7 C8 C9 0.9(6) . .
C7 C8 C9 C3 -0.1(6) . .
C9 C3 C4 C5 -178.5(3) . .
C9 C3 C4 C6 1.1(5) . .
C10 N1 C1 C2 -176.7(3) . .
C10 N1 C5 C4 176.6(3) . .
